data_4501748
loop_
_publ_author_name
'Song, Xiaokai'
'Liu, Xinfang'
'Oh, Minhak'
'Lah, Myoung Soo'

_publ_section_title
;
 A Microporous Metal&#x2212;Organic Framework Based on [2 + 2] Parallel
 and Inclined Interpenetrated 2D Sheets Interconnected by an Auxiliary
 Linker
;
_journal_issue 7
_journal_name_full 'Crystal Growth &amp; Design'
_journal_page_first 3222
_journal_paper_doi 10.1021/cg100357q
_journal_volume 10
_journal_year 2010
_chemical_formula_sum 'C27 H18 N O4 Zn'
_chemical_formula_weight 485.79
_chemical_name_systematic
; 
 ? 
;
_space_group_IT_number 70
_symmetry_cell_setting orthorhombic
_symmetry_space_group_name_Hall '-F 2uv 2vw'
_symmetry_space_group_name_H-M 'F d d d :2'
_atom_sites_solution_hydrogens geom
_atom_sites_solution_primary direct
_atom_sites_solution_secondary difmap
_audit_creation_method SHELXL-97
_cell_angle_alpha 90.00
_cell_angle_beta 90.00
_cell_angle_gamma 90.00
_cell_formula_units_Z 32
_cell_length_a 10.7448(17)
_cell_length_b 36.868(6)
_cell_length_c 60.435(10)
_cell_measurement_reflns_used 6212
_cell_measurement_temperature 173(2)
_cell_measurement_theta_max 27.33
_cell_measurement_theta_min 2.22
_cell_volume 23941(7)
_computing_cell_refinement 'Bruker SAINT'
_computing_data_collection 'Bruker SMART'
_computing_data_reduction 'Bruker SAINT'
_computing_molecular_graphics ORTEP3
_computing_publication_material WinGX
_computing_structure_refinement 'Bruker SHELXTL'
_computing_structure_solution 'Bruker SHELXTL'
_diffrn_ambient_temperature 173(2)
_diffrn_measured_fraction_theta_full 0.966
_diffrn_measured_fraction_theta_max 0.966
_diffrn_measurement_device_type 'CCD area detector'
_diffrn_measurement_method 'omega scans'
_diffrn_radiation_monochromator graphite
_diffrn_radiation_source 'fine-focus sealed tube'
_diffrn_radiation_type MoK\a
_diffrn_radiation_wavelength 0.71073
_diffrn_reflns_av_R_equivalents 0.0985
_diffrn_reflns_av_sigmaI/netI 0.1293
_diffrn_reflns_limit_h_max 12
_diffrn_reflns_limit_h_min -14
_diffrn_reflns_limit_k_max 49
_diffrn_reflns_limit_k_min -49
_diffrn_reflns_limit_l_max 80
_diffrn_reflns_limit_l_min -58
_diffrn_reflns_number 35706
_diffrn_reflns_theta_full 28.40
_diffrn_reflns_theta_max 28.40
_diffrn_reflns_theta_min 1.35
_exptl_absorpt_coefficient_mu 0.846
_exptl_absorpt_correction_T_max 0.8979
_exptl_absorpt_correction_T_min 0.8292
_exptl_absorpt_correction_type multi-scan
_exptl_absorpt_process_details 'Bruker SADABS'
_exptl_crystal_colour 'pale yellow'
_exptl_crystal_density_diffrn 1.078
_exptl_crystal_density_method 'not measured'
_exptl_crystal_description block
_exptl_crystal_F_000 7968
_exptl_crystal_size_max 0.23
_exptl_crystal_size_mid 0.15
_exptl_crystal_size_min 0.13
_refine_diff_density_max 0.782
_refine_diff_density_min -0.550
_refine_diff_density_rms 0.119
_refine_ls_extinction_coef 0.00015(3)
_refine_ls_extinction_expression Fc^*^=kFc[1+0.001xFc^2^\l^3^/sin(2\q)]^-1/4^
_refine_ls_extinction_method SHELXL
_refine_ls_goodness_of_fit_ref 0.958
_refine_ls_hydrogen_treatment constr
_refine_ls_matrix_type full
_refine_ls_number_parameters 364
_refine_ls_number_reflns 7286
_refine_ls_number_restraints 0
_refine_ls_restrained_S_all 0.958
_refine_ls_R_factor_all 0.1257
_refine_ls_R_factor_gt 0.0774
_refine_ls_shift/su_max 0.006
_refine_ls_shift/su_mean 0.000
_refine_ls_structure_factor_coef Fsqd
_refine_ls_weighting_details 'calc w=1/[\s^2^(Fo^2^)+(0.1064P)^2^+0.0000P] where P=(Fo^2^+2Fc^2^)/3'
_refine_ls_weighting_scheme calc
_refine_ls_wR_factor_gt 0.1897
_refine_ls_wR_factor_ref 0.2103
_reflns_number_gt 4097
_reflns_number_total 7286
_reflns_threshold_expression >2sigma(I)
_cod_data_source_file cg100357q_si_002.cif
_cod_data_source_block l9_03or
_cod_depositor_comments
;
The following automatic conversions were performed:

'_symmetry_cell_setting' value 'Orthorhombic' changed to
'orthorhombic' according to
/home/saulius/struct/CIF-dictionaries/cif_core.dic dictionary named
'cif_core.dic' version 2.4.2 from
2011-04-26.

'_exptl_absorpt_correction_type' value 'Multi-scan'
changed to 'multi-scan' according to
/home/saulius/struct/CIF-dictionaries/cif_core.dic dictionary named
'cif_core.dic' version 2.4.2 from 2011-04-26.

Automatic conversion script
Id: cif_fix_values 1715 2011-07-08 13:25:40Z adriana 
;
_cod_original_sg_symbol_H-M Fddd
_cod_database_code 4501748

loop_
_symmetry_equiv_pos_as_xyz
'x, y, z'
'-x+3/4, -y+3/4, z'
'-x+3/4, y, -z+3/4'
'x, -y+3/4, -z+3/4'
'x, y+1/2, z+1/2'
'-x+3/4, -y+5/4, z+1/2'
'-x+3/4, y+1/2, -z+5/4'
'x, -y+5/4, -z+5/4'
'x+1/2, y, z+1/2'
'-x+5/4, -y+3/4, z+1/2'
'-x+5/4, y, -z+5/4'
'x+1/2, -y+3/4, -z+5/4'
'x+1/2, y+1/2, z'
'-x+5/4, -y+5/4, z'
'-x+5/4, y+1/2, -z+3/4'
'x+1/2, -y+5/4, -z+3/4'
'-x, -y, -z'
'x-3/4, y-3/4, -z'
'x-3/4, -y, z-3/4'
'-x, y-3/4, z-3/4'
'-x, -y+1/2, -z+1/2'
'x-3/4, y-1/4, -z+1/2'
'x-3/4, -y+1/2, z-1/4'
'-x, y-1/4, z-1/4'
'-x+1/2, -y, -z+1/2'
'x-1/4, y-3/4, -z+1/2'
'x-1/4, -y, z-1/4'
'-x+1/2, y-3/4, z-1/4'
'-x+1/2, -y+1/2, -z'
'x-1/4, y-1/4, -z'
'x-1/4, -y+1/2, z-3/4'
'-x+1/2, y-1/4, z-3/4'

loop_
_atom_site_label
_atom_site_type_symbol
_atom_site_fract_x
_atom_site_fract_y
_atom_site_fract_z
_atom_site_U_iso_or_equiv
_atom_site_adp_type
_atom_site_occupancy
_atom_site_symmetry_multiplicity
_atom_site_calc_flag
_atom_site_refinement_flags
_atom_site_disorder_assembly
_atom_site_disorder_group
Zn1 Zn 1.21740(4) 0.212083(11) 1.006334(8) 0.03388(18) Uani 1 1 d . . .
O1 O 1.0624(3) 0.23341(8) 0.99227(6) 0.0506(9) Uani 1 1 d . . .
O2 O 1.1060(3) 0.28977(8) 0.98209(6) 0.0471(8) Uani 1 1 d . . .
O3 O 0.2943(3) 0.53927(8) 0.77486(6) 0.0570(10) Uani 1 1 d . . .
O4 O 0.3385(3) 0.48327(7) 0.78589(5) 0.0451(8) Uani 1 1 d . . .
C1 C 1.0355(4) 0.26298(11) 0.98354(8) 0.0411(10) Uani 1 1 d . . .
C2 C 0.9074(4) 0.26699(12) 0.97453(8) 0.0457(11) Uani 1 1 d . . .
C3 C 0.8690(4) 0.29884(12) 0.96427(8) 0.0466(11) Uani 1 1 d . . .
H3 H 0.9268 0.3182 0.9626 0.056 Uiso 1 1 calc R . .
C4 C 0.7488(5) 0.30322(14) 0.95637(9) 0.0527(12) Uani 1 1 d . . .
C5 C 0.6643(5) 0.27490(16) 0.95867(11) 0.0698(16) Uani 1 1 d . . .
H5 H 0.5809 0.2778 0.9537 0.084 Uiso 1 1 calc R . .
C6 C 0.7008(5) 0.24321(17) 0.96795(14) 0.086(2) Uani 1 1 d . . .
H6 H 0.6434 0.2236 0.9687 0.103 Uiso 1 1 calc R . .
C7 C 0.8204(5) 0.23862(15) 0.97635(12) 0.0712(18) Uani 1 1 d . . .
H7 H 0.8432 0.2165 0.9833 0.085 Uiso 1 1 calc R . .
C8 C 0.7117(5) 0.33559(16) 0.94478(10) 0.0654(16) Uani 1 1 d . A .
C9 C 0.6824(6) 0.36115(16) 0.93431(10) 0.0716(17) Uani 1 1 d . . .
C101 C 0.6470(7) 0.39046(17) 0.92008(9) 0.078(2) Uani 0.50 1 d P A 1
C111 C 0.7384(13) 0.4131(3) 0.9118(2) 0.074(4) Uani 0.50 1 d P A 1
H111 H 0.8228 0.4103 0.9161 0.089 Uiso 0.50 1 calc PR A 1
C121 C 0.7049(11) 0.4394(4) 0.8974(2) 0.071(3) Uani 0.50 1 d P A 1
H121 H 0.7694 0.4538 0.8912 0.086 Uiso 0.50 1 calc PR A 1
C131 C 0.5846(9) 0.4470(2) 0.89114(11) 0.100(3) Uani 0.50 1 d P A 1
C141 C 0.4932(15) 0.4249(4) 0.9000(2) 0.079(4) Uani 0.50 1 d P A 1
H141 H 0.4087 0.4289 0.8961 0.095 Uiso 0.50 1 calc PR A 1
C151 C 0.5233(11) 0.3960(3) 0.9149(2) 0.061(3) Uani 0.50 1 d P A 1
H151 H 0.4600 0.3811 0.9211 0.073 Uiso 0.50 1 calc PR A 1
C102 C 0.6470(7) 0.39046(17) 0.92008(9) 0.078(2) Uani 0.50 1 d P A 2
C112 C 0.6285(12) 0.4264(3) 0.9275(2) 0.071(3) Uani 0.50 1 d P A 2
H112 H 0.6369 0.4316 0.9428 0.085 Uiso 0.50 1 calc PR A 2
C122 C 0.5986(12) 0.4540(4) 0.91305(18) 0.072(3) Uani 0.50 1 d P A 2
H122 H 0.5878 0.4780 0.9184 0.086 Uiso 0.50 1 calc PR A 2
C132 C 0.5846(9) 0.4470(2) 0.89114(11) 0.100(3) Uani 0.50 1 d P A 2
C142 C 0.587(4) 0.4095(6) 0.8848(3) 0.34(3) Uani 0.50 1 d P A 2
H142 H 0.5670 0.4032 0.8700 0.410 Uiso 0.50 1 calc PR A 2
C152 C 0.615(3) 0.3835(6) 0.8989(3) 0.220(16) Uani 0.50 1 d P A 2
H152 H 0.6121 0.3590 0.8939 0.265 Uiso 0.50 1 calc PR A 2
C16 C 0.5510(8) 0.47447(19) 0.87562(12) 0.101(3) Uani 1 1 d . . .
C17 C 0.5171(8) 0.4963(2) 0.86252(12) 0.105(3) Uani 1 1 d . A .
C18 C 0.4767(9) 0.52215(19) 0.84626(12) 0.106(3) Uani 1 1 d . . .
C19 C 0.4249(6) 0.50871(15) 0.82643(9) 0.0646(16) Uani 1 1 d . A .
H19 H 0.4185 0.4832 0.8244 0.078 Uiso 1 1 calc R . .
C20 C 0.3838(6) 0.53150(13) 0.81010(9) 0.0608(15) Uani 1 1 d . . .
C21 C 0.3935(10) 0.56876(17) 0.81329(12) 0.125(4) Uani 1 1 d . A .
H21 H 0.3659 0.5850 0.8021 0.150 Uiso 1 1 calc R . .
C22 C 0.4434(13) 0.5819(2) 0.83266(16) 0.200(7) Uani 1 1 d . . .
H22 H 0.4515 0.6074 0.8347 0.240 Uiso 1 1 calc R A .
C23 C 0.4812(14) 0.5589(2) 0.84897(16) 0.194(6) Uani 1 1 d . A .
H23 H 0.5114 0.5686 0.8625 0.233 Uiso 1 1 calc R . .
C24 C 0.3329(4) 0.51652(12) 0.78884(8) 0.0468(11) Uani 1 1 d . A .
N1 N 1.1614(3) 0.15836(8) 1.00776(5) 0.0311(7) Uani 1 1 d . . .
C1D C 1.087(3) 0.1499(5) 1.0270(4) 0.145(14) Uani 0.50 1 d P B -1
H1D1 H 1.0231 0.1689 1.0292 0.174 Uiso 0.50 1 calc PR B -1
H1D2 H 1.1404 0.1491 1.0403 0.174 Uiso 0.50 1 calc PR B -1
C2D C 1.022(2) 0.1122(4) 1.0236(4) 0.105(9) Uani 0.50 1 d P . -1
H2D1 H 1.0192 0.0989 1.0378 0.126 Uiso 0.50 1 calc PR . -1
H2D2 H 0.9354 0.1159 1.0184 0.126 Uiso 0.50 1 calc PR . -1
C3D C 1.2628(13) 0.1354(4) 1.0068(5) 0.110(9) Uani 0.50 1 d P B -1
H3D1 H 1.3271 0.1433 1.0175 0.132 Uiso 0.50 1 calc PR B -1
H3D2 H 1.2996 0.1359 0.9918 0.132 Uiso 0.50 1 calc PR B -1
C4D C 1.2169(16) 0.0945(4) 1.0127(5) 0.109(11) Uani 0.50 1 d P . -1
H4D1 H 1.2646 0.0766 1.0039 0.130 Uiso 0.50 1 calc PR . -1
H4D2 H 1.2312 0.0894 1.0286 0.130 Uiso 0.50 1 calc PR . -1
C5D C 1.084(4) 0.1516(5) 0.9899(5) 0.21(2) Uani 0.50 1 d P B -1
H5D1 H 1.1172 0.1636 0.9765 0.246 Uiso 0.50 1 calc PR B -1
H5D2 H 0.9998 0.1611 0.9929 0.246 Uiso 0.50 1 calc PR B -1
C6D C 1.079(2) 0.1078(4) 0.9863(2) 0.088(8) Uani 0.50 1 d P . -1
H6D1 H 1.0003 0.1007 0.9791 0.106 Uiso 0.50 1 calc PR . -1
H6D2 H 1.1493 0.0998 0.9768 0.106 Uiso 0.50 1 calc PR . -1

loop_
_atom_site_aniso_label
_atom_site_aniso_U_11
_atom_site_aniso_U_22
_atom_site_aniso_U_33
_atom_site_aniso_U_23
_atom_site_aniso_U_13
_atom_site_aniso_U_12
Zn1 0.0361(3) 0.0182(2) 0.0474(3) 0.00574(19) -0.0042(2) -0.00940(17)
O1 0.0490(19) 0.0299(15) 0.073(2) 0.0093(15) -0.0190(17) -0.0106(13)
O2 0.0428(18) 0.0346(15) 0.064(2) 0.0151(15) -0.0021(17) -0.0057(13)
O3 0.075(3) 0.0364(17) 0.060(2) 0.0027(15) -0.0105(19) 0.0234(16)
O4 0.0452(19) 0.0299(15) 0.060(2) 0.0066(14) 0.0000(16) 0.0036(13)
C1 0.039(2) 0.030(2) 0.054(3) 0.0026(19) -0.008(2) -0.0061(17)
C2 0.033(2) 0.041(2) 0.063(3) 0.010(2) -0.012(2) -0.0062(18)
C3 0.035(2) 0.045(2) 0.060(3) 0.011(2) -0.008(2) 0.0032(19)
C4 0.045(3) 0.048(3) 0.065(3) 0.001(2) -0.008(2) 0.008(2)
C5 0.046(3) 0.074(4) 0.089(4) -0.003(3) -0.025(3) 0.002(3)
C6 0.034(3) 0.068(4) 0.156(7) 0.006(4) -0.030(4) -0.010(3)
C7 0.046(3) 0.052(3) 0.116(5) 0.016(3) -0.016(3) -0.008(2)
C8 0.060(4) 0.066(3) 0.071(4) -0.001(3) -0.020(3) 0.020(3)
C9 0.082(4) 0.065(4) 0.068(4) -0.009(3) -0.011(3) 0.027(3)
C101 0.109(6) 0.077(4) 0.047(3) -0.004(3) -0.025(4) 0.049(4)
C111 0.062(8) 0.071(8) 0.091(10) 0.017(7) -0.023(7) 0.015(6)
C121 0.060(8) 0.087(9) 0.067(8) -0.005(7) -0.015(6) -0.001(6)
C131 0.166(8) 0.072(4) 0.061(4) -0.014(3) -0.049(5) 0.059(5)
C141 0.088(10) 0.079(9) 0.071(9) -0.004(7) -0.025(8) 0.025(8)
C151 0.054(6) 0.057(6) 0.072(7) 0.008(5) -0.005(6) 0.023(5)
C102 0.109(6) 0.077(4) 0.047(3) -0.004(3) -0.025(4) 0.049(4)
C112 0.091(9) 0.052(6) 0.070(8) 0.006(6) -0.021(7) 0.010(6)
C122 0.093(9) 0.079(8) 0.042(6) -0.002(5) -0.016(6) 0.029(7)
C132 0.166(8) 0.072(4) 0.061(4) -0.014(3) -0.049(5) 0.059(5)
C142 0.77(7) 0.141(17) 0.119(16) -0.090(14) -0.25(3) 0.27(3)
C152 0.45(4) 0.127(15) 0.084(11) -0.053(11) -0.120(19) 0.18(2)
C16 0.164(8) 0.077(4) 0.063(4) -0.002(3) -0.034(5) 0.049(5)
C17 0.151(7) 0.087(5) 0.077(5) -0.006(4) -0.047(5) 0.042(5)
C18 0.179(8) 0.072(4) 0.067(4) -0.015(3) -0.057(5) 0.045(5)
C19 0.091(4) 0.048(3) 0.055(3) -0.008(2) -0.008(3) 0.022(3)
C20 0.087(4) 0.043(3) 0.052(3) -0.006(2) -0.013(3) 0.025(3)
C21 0.243(11) 0.050(4) 0.082(5) -0.012(3) -0.070(6) 0.037(5)
C22 0.41(2) 0.058(4) 0.127(7) -0.034(5) -0.166(10) 0.053(8)
C23 0.386(18) 0.093(6) 0.105(7) -0.037(5) -0.133(9) 0.087(9)
C24 0.052(3) 0.038(2) 0.050(3) 0.007(2) -0.001(2) 0.014(2)
N1 0.0337(18) 0.0226(14) 0.0372(18) 0.0049(13) -0.0031(15) -0.0040(13)
C1D 0.24(4) 0.043(11) 0.16(2) -0.056(12) 0.15(2) -0.077(15)
C2D 0.135(17) 0.038(7) 0.142(16) -0.046(10) 0.116(15) -0.050(10)
C3D 0.037(6) 0.025(6) 0.27(3) -0.019(12) 0.031(13) -0.006(4)
C4D 0.054(8) 0.013(5) 0.26(3) -0.005(13) -0.076(15) 0.002(5)
C5D 0.36(4) 0.055(12) 0.20(3) 0.063(15) -0.24(3) -0.12(2)
C6D 0.18(2) 0.050(8) 0.032(6) 0.016(6) -0.042(11) -0.055(11)

loop_
_atom_type_symbol
_atom_type_description
_atom_type_scat_dispersion_real
_atom_type_scat_dispersion_imag
_atom_type_scat_source
C C 0.0033 0.0016 'International Tables Vol C Tables 4.2.6.8 and 6.1.1.4'
H H 0.0000 0.0000 'International Tables Vol C Tables 4.2.6.8 and 6.1.1.4'
N N 0.0061 0.0033 'International Tables Vol C Tables 4.2.6.8 and 6.1.1.4'
O O 0.0106 0.0060 'International Tables Vol C Tables 4.2.6.8 and 6.1.1.4'
Zn Zn 0.2839 1.4301 'International Tables Vol C Tables 4.2.6.8 and 6.1.1.4'

loop_
_geom_angle_atom_site_label_1
_geom_angle_atom_site_label_2
_geom_angle_atom_site_label_3
_geom_angle
_geom_angle_site_symmetry_1
_geom_angle_site_symmetry_3
O2 Zn1 O1 158.12(12) 29_757 .
O2 Zn1 O4 89.22(14) 29_757 32_656
O1 Zn1 O4 88.66(14) . 32_656
O2 Zn1 O3 86.54(14) 29_757 4_656
O1 Zn1 O3 87.43(15) . 4_656
O4 Zn1 O3 158.32(12) 32_656 4_656
O2 Zn1 N1 103.05(12) 29_757 .
O1 Zn1 N1 98.59(13) . .
O4 Zn1 N1 104.11(12) 32_656 .
O3 Zn1 N1 97.56(13) 4_656 .
O2 Zn1 Zn1 84.27(8) 29_757 29_757
O1 Zn1 Zn1 73.86(8) . 29_757
O4 Zn1 Zn1 86.27(8) 32_656 29_757
O3 Zn1 Zn1 72.16(8) 4_656 29_757
N1 Zn1 Zn1 167.21(10) . 29_757
C1 O1 Zn1 135.0(3) . .
C1 O2 Zn1 121.2(3) . 29_757
C24 O3 Zn1 136.8(3) . 4_456
C24 O4 Zn1 119.3(3) . 28_665
O1 C1 O2 125.6(4) . .
O1 C1 C2 117.2(4) . .
O2 C1 C2 117.2(4) . .
C3 C2 C7 117.7(4) . .
C3 C2 C1 121.4(4) . .
C7 C2 C1 120.8(4) . .
C4 C3 C2 121.9(4) . .
C3 C4 C5 119.1(5) . .
C3 C4 C8 121.4(5) . .
C5 C4 C8 119.4(5) . .
C6 C5 C4 120.0(5) . .
C5 C6 C7 121.6(5) . .
C6 C7 C2 119.6(5) . .
C9 C8 C4 176.6(7) . .
C8 C9 C101 175.6(6) . .
C151 C101 C111 120.8(8) . .
C151 C101 C9 120.1(8) . .
C111 C101 C9 119.0(8) . .
C121 C111 C101 118.6(11) . .
C111 C121 C131 125.0(13) . .
C121 C131 C141 116.1(9) . .
C121 C131 C16 124.3(11) . .
C141 C131 C16 119.6(10) . .
C131 C141 C151 121.5(12) . .
C101 C151 C141 117.9(12) . .
C17 C16 C131 176.3(11) . .
C16 C17 C18 178.7(8) . .
C23 C18 C19 117.7(6) . .
C23 C18 C17 124.5(7) . .
C19 C18 C17 117.8(6) . .
C20 C19 C18 121.6(5) . .
C19 C20 C21 118.8(5) . .
C19 C20 C24 120.6(4) . .
C21 C20 C24 120.6(5) . .
C22 C21 C20 119.7(6) . .
C23 C22 C21 120.7(8) . .
C22 C23 C18 121.4(7) . .
O4 C24 O3 125.3(5) . .
O4 C24 C20 117.9(4) . .
O3 C24 C20 116.7(4) . .
C5D N1 C3D 109.2(18) . .
C5D N1 C2D 137.2(10) . 14_645
C3D N1 C2D 45.6(11) . 14_645
C5D N1 C4D 64.3(17) . 14_645
C3D N1 C4D 137.1(8) . 14_645
C2D N1 C4D 108.2(13) 14_645 14_645
C5D N1 C6D 42.2(18) . 14_645
C3D N1 C6D 69.6(12) . 14_645
C2D N1 C6D 110.7(13) 14_645 14_645
C4D N1 C6D 103.2(14) 14_645 14_645
C5D N1 C1D 104.8(19) . .
C3D N1 C1D 109.8(15) . .
C2D N1 C1D 67.8(14) 14_645 .
C4D N1 C1D 43.5(14) 14_645 .
C6D N1 C1D 132.6(11) 14_645 .
C5D N1 Zn1 108.3(7) . .
C3D N1 Zn1 110.8(6) . .
C2D N1 Zn1 113.1(5) 14_645 .
C4D N1 Zn1 111.3(6) 14_645 .
C6D N1 Zn1 109.9(6) 14_645 .
C1D N1 Zn1 113.7(7) . .
N1 C1D C2D 109.5(13) . .
N1 C2D C1D 109.7(11) 14_645 .
N1 C3D C4D 108.6(12) . .
N1 C4D C3D 108.6(12) 14_645 .
N1 C5D C6D 107.6(16) . .
N1 C6D C5D 106.8(15) 14_645 .

loop_
_geom_bond_atom_site_label_1
_geom_bond_atom_site_label_2
_geom_bond_distance
_geom_bond_site_symmetry_2
Zn1 O2 2.024(3) 29_757
Zn1 O1 2.028(3) .
Zn1 O4 2.041(3) 32_656
Zn1 O3 2.058(4) 4_656
Zn1 N1 2.072(3) .
Zn1 Zn1 2.9822(9) 29_757
O1 C1 1.245(5) .
O2 C1 1.248(5) .
O2 Zn1 2.024(3) 29_757
O3 C24 1.261(5) .
O3 Zn1 2.059(4) 4_456
O4 C24 1.240(5) .
O4 Zn1 2.040(3) 28_665
C1 C2 1.488(6) .
C2 C3 1.391(6) .
C2 C7 1.407(6) .
C3 C4 1.387(7) .
C4 C5 1.390(8) .
C4 C8 1.440(7) .
C5 C6 1.354(8) .
C6 C7 1.392(7) .
C8 C9 1.178(8) .
C9 C101 1.432(8) .
C101 C151 1.380(12) .
C101 C111 1.384(15) .
C111 C121 1.349(17) .
C121 C131 1.377(13) .
C131 C141 1.384(17) .
C131 C16 1.426(9) .
C141 C151 1.433(17) .
C112 C122 1.381(15) .
C142 C152 1.32(2) .
C16 C17 1.185(9) .
C17 C18 1.437(9) .
C18 C23 1.365(11) .
C18 C19 1.411(8) .
C19 C20 1.370(7) .
C20 C21 1.391(8) .
C20 C24 1.501(7) .
C21 C22 1.376(10) .
C22 C23 1.363(11) .
N1 C5D 1.381(16) .
N1 C3D 1.382(14) .
N1 C2D 1.414(12) 14_645
N1 C4D 1.414(16) 14_645
N1 C6D 1.429(12) 14_645
N1 C1D 1.444(18) .
C1D C2D 1.57(2) .
C2D N1 1.414(12) 14_645
C3D C4D 1.63(2) .
C4D N1 1.414(16) 14_645
C5D C6D 1.63(2) .
C6D N1 1.429(12) 14_645
